data_1565350
loop_
_publ_author_name
'Berti, Beatrice'
'Bortoluzzi, Marco'
'Cesari, Cristiana'
'Femoni, Cristina'
'Iapalucci, Maria Carmela'
'Zacchini, Stefano'

_publ_section_title
;
 Reactions of [Pt6(CO)6(SnX2)2(SnX3)4]4-- (X&#x00A0;=&#x00A0;Cl, Br) with
 Acids: Syntheses and molecular structures of
 [Pt12(CO)10(SnCl)2(SnCl2)4{Cl2Sn(\m-OH)SnCl2}2]2-- And
 [Pt7(CO)6(SnBr2)4{Br2Sn(\m-OH)SnBr2}{Br2Sn(\m-Br)SnBr2}]2-- Platinum
 carbonyl clusters decorated by Sn(II)-Fragments
;
_journal_name_full 'Inorganica Chimica Acta'
_journal_page_first 119432
_journal_paper_doi 10.1016/j.ica.2020.119432
_journal_volume 503
_journal_year 2020
_chemical_formula_sum 'C25 H20 Br7 O P Pt Sn2'
_chemical_formula_weight 1359.22
_space_group_crystal_system triclinic
_space_group_IT_number 2
_space_group_name_Hall '-P 1'
_space_group_name_H-M_alt 'P -1'
_atom_sites_solution_hydrogens geom
_audit_creation_method SHELXL-2014/7
_cell_angle_alpha 64.707(2)
_cell_angle_beta 71.374(2)
_cell_angle_gamma 71.958(2)
_cell_formula_units_Z 2
_cell_length_a 11.7995(6)
_cell_length_b 12.4409(6)
_cell_length_c 13.5990(7)
_cell_measurement_reflns_used 9983
_cell_measurement_temperature 100(2)
_cell_measurement_theta_max 34.5085
_cell_measurement_theta_min 2.2285
_cell_volume 1675.04(15)
_computing_cell_refinement 'APEX2 (Bruker AXS, 2006)'
_computing_data_collection 'APEX2 (Bruker AXS, 2006)'
_computing_data_reduction 'SAINT (Bruker AXS, 2004)'
_computing_molecular_graphics 'SCHAKAL99 (Keller, 1999)'
_computing_publication_material 'XCIF (Bruker AXS, 2001)'
_computing_structure_refinement 'SHELXL-2014/7 (Sheldrick, 2014)'
_computing_structure_solution 'SHELXL-2014/7 (Sheldrick, 2014)'
_diffrn_ambient_temperature 100(2)
_diffrn_measured_fraction_theta_full 0.999
_diffrn_measured_fraction_theta_max 0.997
_diffrn_measurement_device_type 'PHOTON100 area detector'
_diffrn_measurement_method 'phi and omega scans'
_diffrn_radiation_type MoK\a
_diffrn_radiation_wavelength 0.71073
_diffrn_reflns_av_R_equivalents 0.0655
_diffrn_reflns_av_unetI/netI 0.0672
_diffrn_reflns_Laue_measured_fraction_full 0.999
_diffrn_reflns_Laue_measured_fraction_max 0.997
_diffrn_reflns_limit_h_max 15
_diffrn_reflns_limit_h_min -15
_diffrn_reflns_limit_k_max 15
_diffrn_reflns_limit_k_min -15
_diffrn_reflns_limit_l_max 17
_diffrn_reflns_limit_l_min -17
_diffrn_reflns_number 23334
_diffrn_reflns_point_group_measured_fraction_full 0.999
_diffrn_reflns_point_group_measured_fraction_max 0.997
_diffrn_reflns_theta_full 25.242
_diffrn_reflns_theta_max 26.997
_diffrn_reflns_theta_min 1.849
_diffrn_source 'fine-focus sealed tube'
_exptl_absorpt_coefficient_mu 14.061
_exptl_absorpt_correction_T_max 0.1259
_exptl_absorpt_correction_T_min 0.0318
_exptl_absorpt_correction_type empirical
_exptl_absorpt_process_details
;
 Data were corrected for Lorentz polarization and absorption
 effects (empirical absorption corrections SADABS).
 R(int) = 0.1684 (selected reflections only, before parameter refinement)
 R(int) = 0.0756 (selected reflections only, after parameter refinement)
;
_exptl_crystal_colour yellow
_exptl_crystal_density_diffrn 2.695
_exptl_crystal_description prism
_exptl_crystal_F_000 1232
_exptl_crystal_size_max 0.220
_exptl_crystal_size_mid 0.150
_exptl_crystal_size_min 0.120
_refine_diff_density_max 1.625
_refine_diff_density_min -1.941
_refine_diff_density_rms 0.272
_refine_ls_extinction_coef .
_refine_ls_extinction_method none
_refine_ls_goodness_of_fit_ref 1.074
_refine_ls_hydrogen_treatment constr
_refine_ls_matrix_type full
_refine_ls_number_parameters 334
_refine_ls_number_reflns 7284
_refine_ls_number_restraints 150
_refine_ls_restrained_S_all 1.064
_refine_ls_R_factor_all 0.0543
_refine_ls_R_factor_gt 0.0417
_refine_ls_shift/su_max 0.000
_refine_ls_shift/su_mean 0.000
_refine_ls_structure_factor_coef Fsqd
_refine_ls_weighting_details 'w=1/[\s^2^(Fo^2^)+(0.0409P)^2^+1.6463P] where P=(Fo^2^+2Fc^2^)/3'
_refine_ls_weighting_scheme calc
_refine_ls_wR_factor_gt 0.0951
_refine_ls_wR_factor_ref 0.0997
_reflns_Friedel_coverage 0.000
_reflns_Friedel_fraction_full .
_reflns_Friedel_fraction_max .
_reflns_number_gt 6121
_reflns_number_total 7284
_reflns_threshold_expression 'I > 2\s(I)'
_cod_data_source_file ICA-2020-503-119432.cif
_cod_data_source_block 4
_cod_database_code 1565350
_shelx_shelxl_version_number 2014/7
_shelx_space_group_comment
;
The symmetry employed for this shelxl refinement is uniquely defined
by the following loop, which should always be used as a source of
symmetry information in preference to the above space-group names.
They are only intended as comments.
;
_shelx_estimated_absorpt_t_min 0.148
_shelx_estimated_absorpt_t_max 0.283

loop_
_space_group_symop_operation_xyz
'x, y, z'
'-x, -y, -z'

loop_
_atom_site_label
_atom_site_type_symbol
_atom_site_fract_x
_atom_site_fract_y
_atom_site_fract_z
_atom_site_U_iso_or_equiv
_atom_site_adp_type
_atom_site_occupancy
_atom_site_site_symmetry_order
_atom_site_calc_flag
_atom_site_refinement_flags_posn
_atom_site_refinement_flags_adp
_atom_site_refinement_flags_occupancy
_atom_site_disorder_assembly
_atom_site_disorder_group
Pt1 Pt 0.22186(2) 0.37650(2) 0.59734(2) 0.01085(8) Uani 1 1 d . . . . .
Sn1 Sn 0.24220(4) 0.14769(4) 0.71361(4) 0.01336(12) Uani 1 1 d . . . . .
Sn2 Sn 0.19675(4) 0.60916(4) 0.50189(4) 0.01201(12) Uani 1 1 d . . . . .
Br1 Br 0.44501(7) 0.04739(7) 0.76105(8) 0.0261(2) Uani 1 1 d . . . . .
Br2 Br 0.09631(8) 0.09905(8) 0.89746(7) 0.0319(2) Uani 1 1 d . . . . .
Br3 Br 0.22111(8) 0.00134(7) 0.64219(9) 0.0322(2) Uani 1 1 d . . . . .
Br4 Br 0.08951(7) 0.69464(7) 0.34254(6) 0.01770(17) Uani 1 1 d . . . . .
Br5 Br 0.38132(7) 0.70095(6) 0.41114(6) 0.01659(16) Uani 1 1 d . . . . .
Br6 Br 0.07771(7) 0.73505(7) 0.61646(7) 0.02082(18) Uani 1 1 d . . . . .
Br7 Br 0.27118(7) 0.39221(7) 0.75021(7) 0.02039(17) Uani 1 1 d . . . . .
C1 C 0.1839(7) 0.3619(6) 0.4833(7) 0.0171(16) Uani 1 1 d . . . . .
O1 O 0.1591(5) 0.3524(5) 0.4129(5) 0.0236(13) Uani 1 1 d . . . . .
P1 P 0.34659(17) 0.29802(16) 0.12747(16) 0.0117(4) Uani 1 1 d . . . . .
C2 C 0.2555(6) 0.1826(6) 0.2036(6) 0.0132(14) Uani 1 1 d . U . . .
C3 C 0.1891(6) 0.1662(7) 0.1449(7) 0.0166(15) Uani 1 1 d . U . . .
H3 H 0.1910 0.2156 0.0687 0.020 Uiso 1 1 calc R U . . .
C4 C 0.1203(7) 0.0772(7) 0.1987(7) 0.0191(15) Uani 1 1 d . U . . .
H4 H 0.0751 0.0647 0.1592 0.023 Uiso 1 1 calc R U . . .
C5 C 0.1170(7) 0.0060(7) 0.3101(7) 0.0208(16) Uani 1 1 d . U . . .
H5 H 0.0700 -0.0555 0.3464 0.025 Uiso 1 1 calc R U . . .
C6 C 0.1811(7) 0.0234(7) 0.3687(7) 0.0221(16) Uani 1 1 d . U . . .
H6 H 0.1782 -0.0253 0.4452 0.026 Uiso 1 1 calc R U . . .
C7 C 0.2500(6) 0.1125(6) 0.3151(6) 0.0147(14) Uani 1 1 d . U . . .
H7 H 0.2938 0.1257 0.3553 0.018 Uiso 1 1 calc R U . . .
C8 C 0.3941(6) 0.3403(6) 0.2172(6) 0.0106(13) Uani 1 1 d . U . . .
C9 C 0.3647(6) 0.4614(6) 0.2063(6) 0.0145(14) Uani 1 1 d . U . . .
H9 H 0.3155 0.5196 0.1557 0.017 Uiso 1 1 calc R U . . .
C10 C 0.4069(6) 0.4968(6) 0.2687(6) 0.0126(14) Uani 1 1 d . U . . .
H10 H 0.3886 0.5800 0.2597 0.015 Uiso 1 1 calc R U . . .
C11 C 0.4760(7) 0.4118(7) 0.3448(6) 0.0171(15) Uani 1 1 d . U . . .
H11 H 0.5044 0.4364 0.3884 0.020 Uiso 1 1 calc R U . . .
C12 C 0.5035(7) 0.2899(7) 0.3568(7) 0.0183(15) Uani 1 1 d . U . . .
H12 H 0.5503 0.2313 0.4093 0.022 Uiso 1 1 calc R U . . .
C13 C 0.4640(7) 0.2542(7) 0.2940(7) 0.0171(15) Uani 1 1 d . U . . .
H13 H 0.4838 0.1712 0.3021 0.020 Uiso 1 1 calc R U . . .
C14 C 0.4823(7) 0.2482(6) 0.0398(6) 0.0170(15) Uani 1 1 d . U . . .
C15 C 0.5940(7) 0.2645(6) 0.0388(6) 0.0157(14) Uani 1 1 d . U . . .
H15 H 0.5975 0.3057 0.0823 0.019 Uiso 1 1 calc R U . . .
C16 C 0.7013(7) 0.2204(6) -0.0262(7) 0.0175(15) Uani 1 1 d . U . . .
H16 H 0.7775 0.2318 -0.0269 0.021 Uiso 1 1 calc R U . . .
C17 C 0.6967(7) 0.1604(6) -0.0890(7) 0.0193(16) Uani 1 1 d . U . . .
H17 H 0.7701 0.1294 -0.1319 0.023 Uiso 1 1 calc R U . . .
C18 C 0.5860(7) 0.1448(7) -0.0904(6) 0.0195(16) Uani 1 1 d . U . . .
H18 H 0.5831 0.1048 -0.1352 0.023 Uiso 1 1 calc R U . . .
C19 C 0.4796(7) 0.1881(7) -0.0260(6) 0.0173(15) Uani 1 1 d . U . . .
H19 H 0.4036 0.1769 -0.0264 0.021 Uiso 1 1 calc R U . . .
C20 C 0.2532(6) 0.4302(6) 0.0483(7) 0.0140(14) Uani 1 1 d . U . . .
C21 C 0.1353(7) 0.4709(7) 0.1017(7) 0.0184(15) Uani 1 1 d . U . . .
H21 H 0.1032 0.4255 0.1771 0.022 Uiso 1 1 calc R U . . .
C22 C 0.0659(7) 0.5781(7) 0.0435(7) 0.0203(16) Uani 1 1 d . U . . .
H22 H -0.0137 0.6069 0.0799 0.024 Uiso 1 1 calc R U . . .
C23 C 0.1104(7) 0.6443(7) -0.0670(7) 0.0224(16) Uani 1 1 d . U . . .
H23 H 0.0612 0.7174 -0.1059 0.027 Uiso 1 1 calc R U . . .
C24 C 0.2268(7) 0.6038(7) -0.1210(7) 0.0178(15) Uani 1 1 d . U . . .
H24 H 0.2577 0.6486 -0.1969 0.021 Uiso 1 1 calc R U . . .
C25 C 0.2985(6) 0.4956(6) -0.0619(6) 0.0134(14) Uani 1 1 d . U . . .
H25 H 0.3786 0.4673 -0.0979 0.016 Uiso 1 1 calc R U . . .

loop_
_atom_site_aniso_label
_atom_site_aniso_U_11
_atom_site_aniso_U_22
_atom_site_aniso_U_33
_atom_site_aniso_U_23
_atom_site_aniso_U_13
_atom_site_aniso_U_12
Pt1 0.01312(14) 0.01128(13) 0.00667(15) -0.00310(11) 0.00071(11) -0.00369(10)
Sn1 0.0154(3) 0.0122(2) 0.0110(3) -0.0027(2) -0.0019(2) -0.00401(19)
Sn2 0.0147(2) 0.0114(2) 0.0079(3) -0.00309(19) -0.0003(2) -0.00269(19)
Br1 0.0219(4) 0.0164(4) 0.0426(6) -0.0087(4) -0.0160(4) -0.0007(3)
Br2 0.0295(5) 0.0317(5) 0.0156(5) 0.0020(4) 0.0053(4) -0.0069(4)
Br3 0.0387(5) 0.0245(4) 0.0470(6) -0.0197(4) -0.0204(5) -0.0033(4)
Br4 0.0167(4) 0.0221(4) 0.0121(4) -0.0043(3) -0.0028(3) -0.0042(3)
Br5 0.0181(4) 0.0203(4) 0.0133(4) -0.0070(3) -0.0002(3) -0.0086(3)
Br6 0.0249(4) 0.0187(4) 0.0148(4) -0.0095(3) 0.0025(3) -0.0013(3)
Br7 0.0284(4) 0.0207(4) 0.0164(4) -0.0083(3) -0.0088(3) -0.0044(3)
C1 0.019(4) 0.014(4) 0.019(4) -0.009(3) -0.001(3) -0.002(3)
O1 0.029(3) 0.036(3) 0.010(3) -0.010(3) 0.006(2) -0.019(3)
P1 0.0130(9) 0.0115(8) 0.0105(10) -0.0046(7) -0.0022(8) -0.0021(7)
C2 0.012(3) 0.013(3) 0.015(4) -0.007(3) -0.002(3) -0.002(3)
C3 0.013(3) 0.020(3) 0.018(4) -0.010(3) -0.001(3) -0.002(3)
C4 0.013(3) 0.018(3) 0.029(4) -0.016(3) -0.003(3) 0.002(3)
C5 0.016(3) 0.014(3) 0.031(4) -0.009(3) -0.001(3) -0.004(3)
C6 0.018(3) 0.017(3) 0.023(4) -0.003(3) -0.004(3) -0.001(3)
C7 0.015(3) 0.012(3) 0.016(4) -0.004(3) -0.007(3) 0.000(3)
C8 0.013(3) 0.014(3) 0.004(3) -0.003(2) -0.003(2) 0.000(2)
C9 0.014(3) 0.015(3) 0.010(3) -0.001(3) -0.001(3) -0.002(3)
C10 0.013(3) 0.018(3) 0.007(3) -0.008(3) 0.005(3) -0.005(3)
C11 0.019(3) 0.023(3) 0.012(4) -0.010(3) 0.003(3) -0.009(3)
C12 0.016(3) 0.022(3) 0.013(4) -0.005(3) 0.000(3) -0.003(3)
C13 0.016(3) 0.015(3) 0.020(4) -0.005(3) -0.006(3) -0.004(3)
C14 0.019(3) 0.017(3) 0.011(4) -0.008(3) 0.002(3) 0.000(3)
C15 0.019(3) 0.014(3) 0.013(4) -0.008(3) 0.000(3) -0.001(3)
C16 0.017(3) 0.016(3) 0.015(4) -0.005(3) -0.001(3) -0.002(3)
C17 0.024(4) 0.014(3) 0.012(4) -0.004(3) 0.003(3) -0.002(3)
C18 0.028(4) 0.020(3) 0.010(4) -0.012(3) 0.000(3) 0.000(3)
C19 0.020(3) 0.021(3) 0.011(3) -0.008(3) -0.003(3) 0.000(3)
C20 0.010(3) 0.015(3) 0.016(4) -0.008(3) -0.001(3) -0.001(3)
C21 0.014(3) 0.017(3) 0.022(4) -0.009(3) 0.001(3) -0.003(3)
C22 0.015(3) 0.022(3) 0.022(4) -0.009(3) -0.003(3) 0.001(3)
C23 0.021(4) 0.021(3) 0.025(4) -0.007(3) -0.011(3) 0.000(3)
C24 0.018(3) 0.021(3) 0.013(4) -0.003(3) -0.008(3) -0.002(3)
C25 0.010(3) 0.018(3) 0.013(4) -0.005(3) -0.005(3) -0.001(3)

loop_
_atom_type_symbol
_atom_type_description
_atom_type_scat_dispersion_real
_atom_type_scat_dispersion_imag
_atom_type_scat_source
C C 0.0033 0.0016 'International Tables Vol C Tables 4.2.6.8 and 6.1.1.4'
H H 0.0000 0.0000 'International Tables Vol C Tables 4.2.6.8 and 6.1.1.4'
O O 0.0106 0.0060 'International Tables Vol C Tables 4.2.6.8 and 6.1.1.4'
P P 0.1023 0.0942 'International Tables Vol C Tables 4.2.6.8 and 6.1.1.4'
Br Br -0.2901 2.4595 'International Tables Vol C Tables 4.2.6.8 and 6.1.1.4'
Sn Sn -0.6537 1.4246 'International Tables Vol C Tables 4.2.6.8 and 6.1.1.4'
Pt Pt -1.7033 8.3905 'International Tables Vol C Tables 4.2.6.8 and 6.1.1.4'

loop_
_geom_angle_atom_site_label_1
_geom_angle_atom_site_label_2
_geom_angle_atom_site_label_3
_geom_angle
_geom_angle_site_symmetry_1
_geom_angle_site_symmetry_3
C1 Pt1 Br7 179.0(2) . .
C1 Pt1 Sn1 92.9(2) . .
Br7 Pt1 Sn1 86.07(2) . .
C1 Pt1 Sn2 93.0(2) . .
Br7 Pt1 Sn2 87.95(2) . .
Sn1 Pt1 Sn2 173.500(19) . .
Br1 Sn1 Br2 103.87(4) . .
Br1 Sn1 Br3 99.09(3) . .
Br2 Sn1 Br3 101.48(4) . .
Br1 Sn1 Pt1 113.77(3) . .
Br2 Sn1 Pt1 114.03(3) . .
Br3 Sn1 Pt1 122.06(3) . .
Br6 Sn2 Br5 99.89(3) . .
Br6 Sn2 Br4 102.98(3) . .
Br5 Sn2 Br4 101.23(3) . .
Br6 Sn2 Pt1 118.07(3) . .
Br5 Sn2 Pt1 119.54(3) . .
Br4 Sn2 Pt1 112.51(2) . .
O1 C1 Pt1 179.3(7) . .
C14 P1 C20 111.3(4) . .
C14 P1 C8 106.5(3) . .
C20 P1 C8 107.4(3) . .
C14 P1 C2 111.4(3) . .
C20 P1 C2 107.2(3) . .
C8 P1 C2 112.9(3) . .
C7 C2 C3 120.1(7) . .
C7 C2 P1 122.8(5) . .
C3 C2 P1 117.0(6) . .
C4 C3 C2 119.2(8) . .
C4 C3 H3 120.4 . .
C2 C3 H3 120.4 . .
C3 C4 C5 120.2(7) . .
C3 C4 H4 119.9 . .
C5 C4 H4 119.9 . .
C6 C5 C4 120.7(7) . .
C6 C5 H5 119.7 . .
C4 C5 H5 119.7 . .
C5 C6 C7 119.3(8) . .
C5 C6 H6 120.3 . .
C7 C6 H6 120.3 . .
C2 C7 C6 120.4(7) . .
C2 C7 H7 119.8 . .
C6 C7 H7 119.8 . .
C9 C8 C13 119.9(6) . .
C9 C8 P1 118.9(5) . .
C13 C8 P1 121.1(5) . .
C10 C9 C8 119.8(7) . .
C10 C9 H9 120.1 . .
C8 C9 H9 120.1 . .
C9 C10 C11 120.4(6) . .
C9 C10 H10 119.8 . .
C11 C10 H10 119.8 . .
C10 C11 C12 119.5(7) . .
C10 C11 H11 120.3 . .
C12 C11 H11 120.3 . .
C13 C12 C11 120.6(7) . .
C13 C12 H12 119.7 . .
C11 C12 H12 119.7 . .
C12 C13 C8 119.8(7) . .
C12 C13 H13 120.1 . .
C8 C13 H13 120.1 . .
C15 C14 C19 118.8(7) . .
C15 C14 P1 120.1(6) . .
C19 C14 P1 121.0(6) . .
C14 C15 C16 120.1(7) . .
C14 C15 H15 119.9 . .
C16 C15 H15 119.9 . .
C17 C16 C15 120.1(7) . .
C17 C16 H16 119.9 . .
C15 C16 H16 119.9 . .
C16 C17 C18 120.6(7) . .
C16 C17 H17 119.7 . .
C18 C17 H17 119.7 . .
C19 C18 C17 119.5(7) . .
C19 C18 H18 120.3 . .
C17 C18 H18 120.3 . .
C18 C19 C14 120.9(7) . .
C18 C19 H19 119.6 . .
C14 C19 H19 119.6 . .
C25 C20 C21 120.1(7) . .
C25 C20 P1 121.0(5) . .
C21 C20 P1 118.8(6) . .
C22 C21 C20 119.1(8) . .
C22 C21 H21 120.4 . .
C20 C21 H21 120.4 . .
C21 C22 C23 121.2(7) . .
C21 C22 H22 119.4 . .
C23 C22 H22 119.4 . .
C22 C23 C24 120.1(7) . .
C22 C23 H23 120.0 . .
C24 C23 H23 120.0 . .
C23 C24 C25 119.1(7) . .
C23 C24 H24 120.5 . .
C25 C24 H24 120.5 . .
C20 C25 C24 120.4(7) . .
C20 C25 H25 119.8 . .
C24 C25 H25 119.8 . .

loop_
_geom_bond_atom_site_label_1
_geom_bond_atom_site_label_2
_geom_bond_distance
_geom_bond_site_symmetry_2
Pt1 C1 1.837(8) .
Pt1 Br7 2.4268(8) .
Pt1 Sn1 2.5756(5) .
Pt1 Sn2 2.5798(5) .
Sn1 Br1 2.4796(9) .
Sn1 Br2 2.4867(10) .
Sn1 Br3 2.5033(9) .
Sn2 Br6 2.4855(9) .
Sn2 Br5 2.4879(9) .
Sn2 Br4 2.5252(9) .
C1 O1 1.145(9) .
P1 C14 1.780(7) .
P1 C20 1.789(7) .
P1 C8 1.803(7) .
P1 C2 1.807(7) .
C2 C7 1.381(10) .
C2 C3 1.389(10) .
C3 C4 1.380(10) .
C3 H3 0.9500 .
C4 C5 1.385(12) .
C4 H4 0.9500 .
C5 C6 1.373(11) .
C5 H5 0.9500 .
C6 C7 1.382(10) .
C6 H6 0.9500 .
C7 H7 0.9500 .
C8 C9 1.389(9) .
C8 C13 1.402(10) .
C9 C10 1.374(10) .
C9 H9 0.9500 .
C10 C11 1.387(10) .
C10 H10 0.9500 .
C11 C12 1.397(10) .
C11 H11 0.9500 .
C12 C13 1.360(10) .
C12 H12 0.9500 .
C13 H13 0.9500 .
C14 C15 1.389(10) .
C14 C19 1.403(10) .
C15 C16 1.398(10) .
C15 H15 0.9500 .
C16 C17 1.374(10) .
C16 H16 0.9500 .
C17 C18 1.386(11) .
C17 H17 0.9500 .
C18 C19 1.383(10) .
C18 H18 0.9500 .
C19 H19 0.9500 .
C20 C25 1.382(10) .
C20 C21 1.397(10) .
C21 C22 1.383(11) .
C21 H21 0.9500 .
C22 C23 1.385(11) .
C22 H22 0.9500 .
C23 C24 1.386(11) .
C23 H23 0.9500 .
C24 C25 1.407(10) .
C24 H24 0.9500 .
C25 H25 0.9500 .
